data_4120906
loop_
_publ_author_name
'Lizhu Gao'
'Byung Chul Kang'
'Do Hyun Ryu'

_publ_section_title
;
 Catalytic Asymmetric Insertion of Diazoesters into Aryl-CHO Bonds: Highly
 Enantioselective Construction of Chiral All-Carbon Quaternary Centers
;
_journal_name_full 'Journal of the American Chemical Society'
_journal_page_first 14556
_journal_page_last 14559
_journal_paper_doi 10.1021/ja408196g
_journal_volume 135
_journal_year 2013
_chemical_absolute_configuration ad
_chemical_formula_moiety 'C30 H27 Br N2 O2'
_chemical_formula_sum 'C30 H27 Br N2 O2'
_chemical_formula_weight 527.45
_chemical_name_systematic
; 
 ? 
;
_space_group_IT_number 4
_symmetry_cell_setting monoclinic
_symmetry_space_group_name_Hall 'P 2yb'
_symmetry_space_group_name_H-M 'P 1 21 1'
_atom_sites_solution_hydrogens geom
_atom_sites_solution_primary direct
_atom_sites_solution_secondary difmap
_audit_creation_method SHELXTL
_cell_angle_alpha 90.00
_cell_angle_beta 101.860(6)
_cell_angle_gamma 90.00
_cell_formula_units_Z 2
_cell_length_a 9.785(3)
_cell_length_b 9.651(3)
_cell_length_c 14.060(4)
_cell_measurement_reflns_used 1088
_cell_measurement_temperature 200(2)
_cell_measurement_theta_max 18.46
_cell_measurement_theta_min 2.33
_cell_volume 1299.4(7)
_computing_cell_refinement 'Bruker SMART'
_computing_data_collection 'Bruker SMART'
_computing_data_reduction 'Bruker SAINT'
_computing_molecular_graphics 'Bruker SHELXTL'
_computing_publication_material 'Bruker SHELXTL'
_computing_structure_refinement 'Bruker SHELXTL'
_computing_structure_solution 'Bruker SHELXTL'
_diffrn_ambient_temperature 200(2)
_diffrn_measured_fraction_theta_full 1.000
_diffrn_measured_fraction_theta_max 1.000
_diffrn_measurement_device_type 'CCD area detector'
_diffrn_measurement_method 'phi and omega scans'
_diffrn_radiation_monochromator graphite
_diffrn_radiation_source 'fine-focus sealed tube'
_diffrn_radiation_type MoK\a
_diffrn_radiation_wavelength 0.71073
_diffrn_reflns_av_R_equivalents 0.1003
_diffrn_reflns_av_sigmaI/netI 0.3691
_diffrn_reflns_limit_h_max 12
_diffrn_reflns_limit_h_min -12
_diffrn_reflns_limit_k_max 11
_diffrn_reflns_limit_k_min -11
_diffrn_reflns_limit_l_max 10
_diffrn_reflns_limit_l_min -17
_diffrn_reflns_number 8031
_diffrn_reflns_theta_full 26.02
_diffrn_reflns_theta_max 26.02
_diffrn_reflns_theta_min 1.48
_exptl_absorpt_coefficient_mu 1.611
_exptl_absorpt_correction_type none
_exptl_crystal_colour colorless
_exptl_crystal_density_diffrn 1.348
_exptl_crystal_description block
_exptl_crystal_F_000 544
_exptl_crystal_size_max 0.18
_exptl_crystal_size_mid 0.08
_exptl_crystal_size_min 0.07
_refine_diff_density_max 0.276
_refine_diff_density_min -0.289
_refine_diff_density_rms 0.067
_refine_ls_abs_structure_details 'Flack H D (1983), Acta Cryst. A39, 876-881'
_refine_ls_abs_structure_Flack -0.046(17)
_refine_ls_extinction_method none
_refine_ls_goodness_of_fit_ref 0.705
_refine_ls_hydrogen_treatment constr
_refine_ls_matrix_type full
_refine_ls_number_parameters 318
_refine_ls_number_reflns 4920
_refine_ls_number_restraints 37
_refine_ls_restrained_S_all 0.704
_refine_ls_R_factor_all 0.1988
_refine_ls_R_factor_gt 0.0519
_refine_ls_shift/su_max 0.000
_refine_ls_shift/su_mean 0.000
_refine_ls_structure_factor_coef Fsqd
_refine_ls_weighting_details 'calc w=1/[\s^2^(Fo^2^)+(0.0238P)^2^+1.0704P] where P=(Fo^2^+2Fc^2^)/3'
_refine_ls_weighting_scheme calc
_refine_ls_wR_factor_gt 0.0900
_refine_ls_wR_factor_ref 0.1430
_reflns_number_gt 1457
_reflns_number_total 4920
_reflns_threshold_expression >2sigma(I)
_cod_data_source_file ja408196g_si_003.cif
_cod_data_source_block HKSNo1-m
_cod_database_code 4120906

loop_
_symmetry_equiv_pos_as_xyz
'x, y, z'
'-x, y+1/2, -z'

loop_
_atom_site_label
_atom_site_type_symbol
_atom_site_fract_x
_atom_site_fract_y
_atom_site_fract_z
_atom_site_U_iso_or_equiv
_atom_site_adp_type
_atom_site_occupancy
_atom_site_symmetry_multiplicity
_atom_site_calc_flag
_atom_site_refinement_flags
C1 C 0.2718(10) 0.2752(10) 0.8383(7) 0.036(3) Uani 1 1 d .
C2 C 0.3010(16) 0.1303(11) 0.8842(8) 0.045(3) Uani 1 1 d .
O1 O 0.4097(9) 0.0784(8) 0.9130(6) 0.068(3) Uani 1 1 d .
O2 O 0.1791(9) 0.0730(8) 0.8911(5) 0.065(3) Uani 1 1 d .
C3 C 0.1879(11) -0.0544(16) 0.9409(7) 0.082(3) Uani 1 1 d U
H3A H 0.2152 -0.1274 0.9000 0.124 Uiso 1 1 calc R
H3B H 0.0969 -0.0770 0.9556 0.124 Uiso 1 1 calc R
H3C H 0.2578 -0.0475 1.0015 0.124 Uiso 1 1 calc R
C4 C 0.1568(11) 0.2586(9) 0.7539(7) 0.044(3) Uani 1 1 d .
H4 H 0.0633 0.2565 0.7631 0.053 Uiso 1 1 calc R
N1 N 0.1812(7) 0.2467(7) 0.6659(6) 0.038(2) Uani 1 1 d .
N2 N 0.0710(8) 0.2278(9) 0.5867(6) 0.040(2) Uani 1 1 d .
C5 C -0.0686(10) 0.2232(12) 0.5988(6) 0.033(2) Uani 1 1 d .
C6 C -0.1327(13) 0.0965(11) 0.6098(8) 0.042(3) Uani 1 1 d .
H6 H -0.0815 0.0133 0.6077 0.051 Uiso 1 1 calc R
C7 C -0.2652(14) 0.0889(13) 0.6232(9) 0.052(4) Uani 1 1 d .
H7 H -0.3071 0.0014 0.6290 0.063 Uiso 1 1 calc R
C8 C -0.3373(11) 0.2061(14) 0.6282(7) 0.049(3) Uani 1 1 d .
H8 H -0.4305 0.2004 0.6377 0.059 Uiso 1 1 calc R
C9 C -0.2792(12) 0.3351(11) 0.6198(7) 0.045(3) Uani 1 1 d .
H9 H -0.3316 0.4169 0.6239 0.054 Uiso 1 1 calc R
C10 C -0.1442(12) 0.3433(10) 0.6054(7) 0.041(3) Uani 1 1 d .
H10 H -0.1029 0.4312 0.6000 0.049 Uiso 1 1 calc R
C11 C 0.0982(11) 0.2244(10) 0.4894(8) 0.039(3) Uani 1 1 d .
C12 C 0.2357(11) 0.2169(10) 0.4775(7) 0.044(3) Uani 1 1 d .
H12 H 0.3110 0.2126 0.5322 0.052 Uiso 1 1 calc R
C13 C 0.2606(12) 0.2157(12) 0.3817(8) 0.047(3) Uani 1 1 d U
H13 H 0.3546 0.2128 0.3734 0.057 Uiso 1 1 calc R
C14 C 0.1535(12) 0.2186(11) 0.2986(8) 0.052(3) Uani 1 1 d .
H14 H 0.1727 0.2152 0.2351 0.062 Uiso 1 1 calc R
C15 C 0.0192(12) 0.2266(11) 0.3134(7) 0.049(3) Uani 1 1 d .
H15 H -0.0559 0.2305 0.2586 0.059 Uiso 1 1 calc R
C16 C -0.0099(11) 0.2293(12) 0.4050(8) 0.048(3) Uani 1 1 d .
H16 H -0.1043 0.2346 0.4119 0.057 Uiso 1 1 calc R
C17 C 0.4082(11) 0.3262(10) 0.8128(8) 0.041(3) Uani 1 1 d .
H17A H 0.4840 0.3149 0.8709 0.049 Uiso 1 1 calc R
H17B H 0.4304 0.2654 0.7613 0.049 Uiso 1 1 calc R
C18 C 0.4092(10) 0.4755(9) 0.7786(7) 0.038(3) Uani 1 1 d U
C19 C 0.4348(11) 0.5840(10) 0.8406(8) 0.044(3) Uani 1 1 d .
H19 H 0.4621 0.5629 0.9078 0.053 Uiso 1 1 calc R
C20 C 0.4251(9) 0.7219(12) 0.8157(7) 0.044(3) Uani 1 1 d U
H20 H 0.4390 0.7942 0.8625 0.053 Uiso 1 1 calc R
C21 C 0.3928(10) 0.7466(10) 0.7149(8) 0.051(3) Uani 1 1 d .
Br1 Br 0.37061(13) 0.93444(11) 0.66554(8) 0.0670(4) Uani 1 1 d .
C22 C 0.3716(10) 0.6418(10) 0.6482(8) 0.046(3) Uani 1 1 d U
H22 H 0.3521 0.6622 0.5807 0.055 Uiso 1 1 calc R
C23 C 0.3786(10) 0.5074(9) 0.6792(8) 0.045(3) Uani 1 1 d U
H23 H 0.3624 0.4346 0.6328 0.054 Uiso 1 1 calc R
C24 C 0.2256(11) 0.3744(11) 0.9080(8) 0.040(3) Uani 1 1 d .
C25 C 0.2928(11) 0.3665(11) 1.0052(8) 0.056(4) Uani 1 1 d .
H25 H 0.3596 0.2960 1.0275 0.067 Uiso 1 1 calc R
C26 C 0.2600(12) 0.4620(13) 1.0663(8) 0.054(4) Uani 1 1 d .
H26 H 0.3051 0.4549 1.1328 0.065 Uiso 1 1 calc R
C27 C 0.1687(13) 0.5670(12) 1.0417(8) 0.046(3) Uani 1 1 d .
C28 C 0.1013(11) 0.5731(10) 0.9469(8) 0.040(3) Uani 1 1 d .
H28 H 0.0347 0.6441 0.9259 0.048 Uiso 1 1 calc R
C29 C 0.1291(11) 0.4780(10) 0.8823(7) 0.038(3) Uani 1 1 d .
H29 H 0.0797 0.4834 0.8167 0.045 Uiso 1 1 calc R
C30 C 0.1441(11) 0.6767(10) 1.1099(7) 0.054(3) Uani 1 1 d .
H30A H 0.2248 0.7391 1.1234 0.081 Uiso 1 1 calc R
H30B H 0.1309 0.6342 1.1706 0.081 Uiso 1 1 calc R
H30C H 0.0603 0.7294 1.0807 0.081 Uiso 1 1 calc R

loop_
_atom_site_aniso_label
_atom_site_aniso_U_11
_atom_site_aniso_U_22
_atom_site_aniso_U_33
_atom_site_aniso_U_23
_atom_site_aniso_U_13
_atom_site_aniso_U_12
C1 0.029(7) 0.055(7) 0.019(6) 0.007(6) -0.008(5) -0.008(6)
C2 0.063(10) 0.043(8) 0.032(7) 0.010(6) 0.016(7) 0.013(7)
O1 0.068(7) 0.071(6) 0.060(6) 0.019(5) 0.005(5) 0.020(5)
O2 0.085(7) 0.047(5) 0.071(6) 0.028(4) 0.035(5) 0.015(5)
C3 0.085(4) 0.080(4) 0.083(4) 0.003(3) 0.020(3) 0.001(3)
C4 0.079(9) 0.034(7) 0.029(7) 0.001(5) 0.035(7) 0.002(6)
N1 0.020(5) 0.032(5) 0.055(6) -0.002(5) -0.006(4) 0.000(4)
N2 0.028(6) 0.050(6) 0.046(6) 0.001(5) 0.020(5) 0.011(5)
C5 0.040(7) 0.036(6) 0.020(6) 0.001(6) 0.000(5) -0.003(7)
C6 0.050(9) 0.039(8) 0.038(8) 0.002(6) 0.012(6) 0.008(6)
C7 0.060(10) 0.051(9) 0.051(8) -0.002(7) 0.026(7) 0.001(7)
C8 0.028(7) 0.063(8) 0.059(8) -0.014(7) 0.015(6) -0.016(8)
C9 0.038(8) 0.054(8) 0.041(8) -0.011(6) 0.003(6) 0.015(7)
C10 0.046(8) 0.035(7) 0.040(7) 0.000(5) 0.004(6) 0.000(6)
C11 0.034(7) 0.024(6) 0.065(8) -0.001(6) 0.023(6) -0.002(6)
C12 0.058(8) 0.022(6) 0.047(7) -0.006(6) 0.003(6) 0.001(6)
C13 0.049(4) 0.047(4) 0.048(4) 0.000(3) 0.017(3) -0.002(3)
C14 0.061(9) 0.056(7) 0.039(8) -0.008(7) 0.012(7) -0.008(8)
C15 0.074(10) 0.049(7) 0.027(7) -0.001(6) 0.014(6) -0.001(8)
C16 0.039(7) 0.042(7) 0.055(8) 0.000(7) -0.007(7) -0.008(7)
C17 0.034(8) 0.039(8) 0.048(8) -0.003(6) 0.001(6) 0.011(6)
C18 0.036(4) 0.041(4) 0.036(4) 0.005(3) 0.006(3) 0.001(3)
C19 0.046(9) 0.045(8) 0.038(7) -0.007(6) -0.003(6) -0.013(6)
C20 0.046(4) 0.045(4) 0.039(4) 0.002(3) 0.006(3) -0.002(3)
C21 0.028(7) 0.042(8) 0.086(9) -0.010(7) 0.019(6) -0.004(6)
Br1 0.0803(9) 0.0529(7) 0.0644(8) 0.0030(10) 0.0071(6) -0.0117(10)
C22 0.044(4) 0.049(4) 0.045(4) 0.004(3) 0.007(3) 0.001(3)
C23 0.043(4) 0.044(4) 0.050(4) -0.005(3) 0.010(3) -0.001(3)
C24 0.042(8) 0.048(7) 0.035(8) -0.006(6) 0.021(6) -0.006(6)
C25 0.062(9) 0.076(9) 0.029(8) 0.002(6) 0.007(7) 0.027(7)
C26 0.067(9) 0.064(11) 0.034(7) -0.005(7) 0.012(6) 0.013(8)
C27 0.067(9) 0.052(8) 0.025(7) 0.004(6) 0.024(7) 0.009(7)
C28 0.051(8) 0.040(7) 0.034(7) 0.003(6) 0.018(6) 0.010(6)
C29 0.043(7) 0.038(8) 0.029(6) 0.017(5) 0.001(5) 0.011(6)
C30 0.073(9) 0.064(9) 0.030(7) -0.001(6) 0.025(6) -0.012(6)

loop_
_atom_type_symbol
_atom_type_description
_atom_type_scat_dispersion_real
_atom_type_scat_dispersion_imag
_atom_type_scat_source
C C 0.0033 0.0016 'International Tables Vol C Tables 4.2.6.8 and 6.1.1.4'
H H 0.0000 0.0000 'International Tables Vol C Tables 4.2.6.8 and 6.1.1.4'
N N 0.0061 0.0033 'International Tables Vol C Tables 4.2.6.8 and 6.1.1.4'
O O 0.0106 0.0060 'International Tables Vol C Tables 4.2.6.8 and 6.1.1.4'
Br Br -0.2901 2.4595 'International Tables Vol C Tables 4.2.6.8 and 6.1.1.4'

loop_
_geom_angle_atom_site_label_1
_geom_angle_atom_site_label_2
_geom_angle_atom_site_label_3
_geom_angle
C4 C1 C24 108.3(9)
C4 C1 C17 114.0(8)
C24 C1 C17 109.9(8)
C4 C1 C2 106.5(8)
C24 C1 C2 111.0(8)
C17 C1 C2 107.1(9)
O1 C2 O2 124.0(11)
O1 C2 C1 127.5(12)
O2 C2 C1 108.4(11)
C2 O2 C3 115.7(9)
O2 C3 H3A 109.5
O2 C3 H3B 109.5
H3A C3 H3B 109.5
O2 C3 H3C 109.5
H3A C3 H3C 109.5
H3B C3 H3C 109.5
N1 C4 C1 120.9(9)
N1 C4 H4 119.5
C1 C4 H4 119.5
C4 N1 N2 120.3(8)
N1 N2 C5 121.1(8)
N1 N2 C11 119.8(8)
C5 N2 C11 118.9(8)
C10 C5 C6 117.7(9)
C10 C5 N2 121.6(10)
C6 C5 N2 120.6(10)
C7 C6 C5 121.9(10)
C7 C6 H6 119.0
C5 C6 H6 119.0
C8 C7 C6 119.4(11)
C8 C7 H7 120.3
C6 C7 H7 120.3
C7 C8 C9 121.6(10)
C7 C8 H8 119.2
C9 C8 H8 119.2
C10 C9 C8 119.1(10)
C10 C9 H9 120.4
C8 C9 H9 120.4
C9 C10 C5 120.1(9)
C9 C10 H10 119.9
C5 C10 H10 119.9
C12 C11 C16 118.3(10)
C12 C11 N2 119.0(10)
C16 C11 N2 122.7(9)
C11 C12 C13 118.3(10)
C11 C12 H12 120.9
C13 C12 H12 120.9
C14 C13 C12 123.2(10)
C14 C13 H13 118.4
C12 C13 H13 118.4
C15 C14 C13 116.7(10)
C15 C14 H14 121.6
C13 C14 H14 121.6
C14 C15 C16 122.1(10)
C14 C15 H15 118.9
C16 C15 H15 118.9
C15 C16 C11 121.3(10)
C15 C16 H16 119.3
C11 C16 H16 119.3
C18 C17 C1 116.2(9)
C18 C17 H17A 108.2
C1 C17 H17A 108.2
C18 C17 H17B 108.2
C1 C17 H17B 108.2
H17A C17 H17B 107.4
C19 C18 C23 116.4(9)
C19 C18 C17 122.9(10)
C23 C18 C17 120.7(9)
C18 C19 C20 126.3(11)
C18 C19 H19 116.9
C20 C19 H19 116.9
C19 C20 C21 114.2(10)
C19 C20 H20 122.9
C21 C20 H20 122.9
C22 C21 C20 122.4(10)
C22 C21 Br1 117.2(8)
C20 C21 Br1 120.3(8)
C23 C22 C21 119.6(10)
C23 C22 H22 120.2
C21 C22 H22 120.2
C22 C23 C18 120.9(10)
C22 C23 H23 119.6
C18 C23 H23 119.6
C29 C24 C25 117.4(10)
C29 C24 C1 125.0(10)
C25 C24 C1 117.4(10)
C26 C25 C24 117.6(11)
C26 C25 H25 121.2
C24 C25 H25 121.2
C25 C26 C27 125.8(11)
C25 C26 H26 117.1
C27 C26 H26 117.1
C26 C27 C28 116.5(10)
C26 C27 C30 123.9(11)
C28 C27 C30 119.5(11)
C29 C28 C27 120.2(10)
C29 C28 H28 119.9
C27 C28 H28 119.9
C28 C29 C24 122.5(10)
C28 C29 H29 118.7
C24 C29 H29 118.7
C27 C30 H30A 109.5
C27 C30 H30B 109.5
H30A C30 H30B 109.5
C27 C30 H30C 109.5
H30A C30 H30C 109.5
H30B C30 H30C 109.5

loop_
_geom_bond_atom_site_label_1
_geom_bond_atom_site_label_2
_geom_bond_distance
C1 C4 1.466(12)
C1 C24 1.505(12)
C1 C17 1.532(12)
C1 C2 1.543(13)
C2 O1 1.171(12)
C2 O2 1.336(13)
O2 C3 1.408(14)
C3 H3A 0.9800
C3 H3B 0.9800
C3 H3C 0.9800
C4 N1 1.313(10)
C4 H4 0.9500
N1 N2 1.394(10)
N2 C5 1.412(10)
N2 C11 1.447(11)
C5 C10 1.389(13)
C5 C6 1.397(13)
C6 C7 1.351(14)
C6 H6 0.9500
C7 C8 1.343(15)
C7 H7 0.9500
C8 C9 1.383(13)
C8 H8 0.9500
C9 C10 1.379(12)
C9 H9 0.9500
C10 H10 0.9500
C11 C12 1.392(11)
C11 C16 1.418(13)
C12 C13 1.418(12)
C12 H12 0.9500
C13 C14 1.400(14)
C13 H13 0.9500
C14 C15 1.374(12)
C14 H14 0.9500
C15 C16 1.375(12)
C15 H15 0.9500
C16 H16 0.9500
C17 C18 1.520(13)
C17 H17A 0.9900
C17 H17B 0.9900
C18 C19 1.353(12)
C18 C23 1.402(13)
C19 C20 1.374(13)
C19 H19 0.9500
C20 C21 1.408(12)
C20 H20 0.9500
C21 C22 1.366(12)
C21 Br1 1.937(10)
C22 C23 1.365(12)
C22 H22 0.9500
C23 H23 0.9500
C24 C29 1.373(12)
C24 C25 1.391(13)
C25 C26 1.344(12)
C25 H25 0.9500
C26 C27 1.348(14)
C26 H26 0.9500
C27 C28 1.361(13)
C27 C30 1.481(12)
C28 C29 1.358(12)
C28 H28 0.9500
C29 H29 0.9500
C30 H30A 0.9800
C30 H30B 0.9800
C30 H30C 0.9800

loop_
_geom_torsion_atom_site_label_1
_geom_torsion_atom_site_label_2
_geom_torsion_atom_site_label_3
_geom_torsion_atom_site_label_4
_geom_torsion
C4 C1 C2 O1 136.5(12)
C24 C1 C2 O1 -105.9(13)
C17 C1 C2 O1 14.1(15)
C4 C1 C2 O2 -46.7(11)
C24 C1 C2 O2 71.0(11)
C17 C1 C2 O2 -169.1(9)
O1 C2 O2 C3 3.2(17)
C1 C2 O2 C3 -173.8(9)
C24 C1 C4 N1 142.5(9)
C17 C1 C4 N1 19.9(13)
C2 C1 C4 N1 -98.0(11)
C1 C4 N1 N2 178.5(8)
C4 N1 N2 C5 1.0(14)
C4 N1 N2 C11 175.7(8)
N1 N2 C5 C10 82.3(12)
C11 N2 C5 C10 -92.5(12)
N1 N2 C5 C6 -94.2(12)
C11 N2 C5 C6 91.0(12)
C10 C5 C6 C7 2.2(15)
N2 C5 C6 C7 178.8(11)
C5 C6 C7 C8 -1.4(18)
C6 C7 C8 C9 0.1(18)
C7 C8 C9 C10 0.4(16)
C8 C9 C10 C5 0.5(15)
C6 C5 C10 C9 -1.7(14)
N2 C5 C10 C9 -178.3(9)
N1 N2 C11 C12 10.6(14)
C5 N2 C11 C12 -174.5(9)
N1 N2 C11 C16 -169.0(10)
C5 N2 C11 C16 5.9(15)
C16 C11 C12 C13 0.5(15)
N2 C11 C12 C13 -179.1(9)
C11 C12 C13 C14 -1.5(16)
C12 C13 C14 C15 1.7(17)
C13 C14 C15 C16 -1.1(17)
C14 C15 C16 C11 0.2(18)
C12 C11 C16 C15 0.1(16)
N2 C11 C16 C15 179.7(10)
C4 C1 C17 C18 70.2(12)
C24 C1 C17 C18 -51.6(12)
C2 C1 C17 C18 -172.2(9)
C1 C17 C18 C19 83.4(13)
C1 C17 C18 C23 -94.5(12)
C23 C18 C19 C20 4.3(17)
C17 C18 C19 C20 -173.7(11)
C18 C19 C20 C21 -3.8(16)
C19 C20 C21 C22 0.7(15)
C19 C20 C21 Br1 178.6(7)
C20 C21 C22 C23 1.5(16)
Br1 C21 C22 C23 -176.5(7)
C21 C22 C23 C18 -0.9(16)
C19 C18 C23 C22 -1.7(15)
C17 C18 C23 C22 176.3(9)
C4 C1 C24 C29 -28.1(13)
C17 C1 C24 C29 97.0(11)
C2 C1 C24 C29 -144.7(10)
C4 C1 C24 C25 156.6(9)
C17 C1 C24 C25 -78.3(11)
C2 C1 C24 C25 40.0(13)
C29 C24 C25 C26 -1.0(15)
C1 C24 C25 C26 174.7(9)
C24 C25 C26 C27 -1.1(18)
C25 C26 C27 C28 2.2(18)
C25 C26 C27 C30 -174.8(10)
C26 C27 C28 C29 -1.1(17)
C30 C27 C28 C29 176.1(9)
C27 C28 C29 C24 -0.9(15)
C25 C24 C29 C28 2.0(14)
C1 C24 C29 C28 -173.3(10)
